data_4318206
loop_
_publ_author_name
'Jiang-Gao Mao'
'Zhike Wang'
'Abraham Clearfield'

_publ_section_title
;
 Synthesis, Characterization, and Crystal Structures of Two New Divalent
 Metal Complexes of N,N'-Bis(phosphonomethyl)-1,10-diaza-18-crown-6: A
 Hydrogen-Bonded 1D Array and a 3D Network with a Large Channel
;
_journal_name_full 'Inorganic Chemistry'
_journal_page_first 3713
_journal_page_last 3720
_journal_paper_doi 10.1021/ic0200601
_journal_volume 41
_journal_year 2002
_chemical_formula_sum 'C15 H60 Cd2.75 N3.5 O29.5 P2'
_chemical_formula_weight 1132.71
_chemical_name_systematic
;
  ?
;
_space_group_IT_number 86
_symmetry_cell_setting tetragonal
_symmetry_space_group_name_Hall '-P 4bc'
_symmetry_space_group_name_H-M 'P 42/n :2'
_atom_sites_solution_hydrogens geom
_atom_sites_solution_primary direct
_atom_sites_solution_secondary difmap
_audit_creation_method SHELXL-97
_cell_angle_alpha 90.00
_cell_angle_beta 90.00
_cell_angle_gamma 90.00
_cell_formula_units_Z 8
_cell_length_a 20.8150(9)
_cell_length_b 20.8150(9)
_cell_length_c 18.5846(12)
_cell_measurement_temperature 110(2)
_cell_volume 8052.0(7)
_computing_structure_refinement 'SHELXL-97 (Sheldrick, 1997)'
_computing_structure_solution 'SHELXS-97 (Sheldrick, 1990)'
_diffrn_ambient_temperature 110(2)
_diffrn_measured_fraction_theta_full 0.939
_diffrn_measured_fraction_theta_max 0.939
_diffrn_measurement_device_type 'Bruker Smart CCD'
_diffrn_measurement_method 'narrow frame method'
_diffrn_radiation_monochromator graphite
_diffrn_radiation_source 'fine-focus sealed tube'
_diffrn_radiation_type MoK\a
_diffrn_radiation_wavelength 0.71073
_diffrn_reflns_av_R_equivalents 0.0241
_diffrn_reflns_av_sigmaI/netI 0.0246
_diffrn_reflns_limit_h_max 16
_diffrn_reflns_limit_h_min -16
_diffrn_reflns_limit_k_max 20
_diffrn_reflns_limit_k_min -26
_diffrn_reflns_limit_l_max 15
_diffrn_reflns_limit_l_min -23
_diffrn_reflns_number 22384
_diffrn_reflns_theta_full 27.00
_diffrn_reflns_theta_max 27.00
_diffrn_reflns_theta_min 1.38
_diffrn_standards_decay_% <1.0%
_exptl_absorpt_coefficient_mu 1.620
_exptl_absorpt_correction_T_max 0.912
_exptl_absorpt_correction_T_min 0.726
_exptl_absorpt_correction_type empirical
_exptl_crystal_colour colorless
_exptl_crystal_density_diffrn 1.869
_exptl_crystal_density_method 'not measured'
_exptl_crystal_description block
_exptl_crystal_F_000 4580
_exptl_crystal_size_max 0.22
_exptl_crystal_size_mid 0.20
_exptl_crystal_size_min 0.20
_refine_diff_density_max 2.572
_refine_diff_density_min -1.166
_refine_diff_density_rms 0.198
_refine_ls_extinction_method none
_refine_ls_goodness_of_fit_ref 1.077
_refine_ls_hydrogen_treatment mixed
_refine_ls_matrix_type full
_refine_ls_number_parameters 402
_refine_ls_number_reflns 8276
_refine_ls_number_restraints 12
_refine_ls_restrained_S_all 1.079
_refine_ls_R_factor_all 0.0934
_refine_ls_R_factor_gt 0.0716
_refine_ls_shift/su_max 0.004
_refine_ls_shift/su_mean 0.000
_refine_ls_structure_factor_coef Fsqd
_refine_ls_weighting_details 'calc w=1/[\s^2^(Fo^2^)+(0.1407P)^2^+31.1959P] where P=(Fo^2^+2Fc^2^)/3'
_refine_ls_weighting_scheme calc
_refine_ls_wR_factor_gt 0.1943
_refine_ls_wR_factor_ref 0.2293
_reflns_number_gt 6189
_reflns_number_total 8276
_reflns_threshold_expression >2sigma(I)
_cod_data_source_file ic0200601_2.cif
_cod_data_source_block maoc11
_cod_original_sg_symbol_H-M 'P 42/n'
_cod_original_formula_sum 'C15 H60 Cd2.75 N3.50 O29.50 P2'
_cod_database_code 4318206

loop_
_symmetry_equiv_pos_as_xyz
'x, y, z'
'-x+1/2, -y+1/2, z'
'-y, x+1/2, z+1/2'
'y+1/2, -x, z+1/2'
'-x, -y, -z'
'x-1/2, y-1/2, -z'
'y, -x-1/2, -z-1/2'
'-y-1/2, x, -z-1/2'

loop_
_atom_site_label
_atom_site_type_symbol
_atom_site_fract_x
_atom_site_fract_y
_atom_site_fract_z
_atom_site_U_iso_or_equiv
_atom_site_adp_type
_atom_site_occupancy
_atom_site_symmetry_multiplicity
_atom_site_calc_flag
_atom_site_refinement_flags
_atom_site_disorder_assembly
_atom_site_disorder_group
Cd1 Cd 0.36140(3) 0.18545(3) 0.11257(3) 0.04107(19) Uani 1 1 d . . .
Cd2 Cd 0.2500 0.2500 0.2500 0.0356(2) Uani 1 4 d S . .
Cd3 Cd 0.50473(3) 0.40661(3) 0.20594(3) 0.04518(19) Uani 1 1 d . . .
Cd4 Cd 0.51724(8) 0.44030(6) 0.55455(7) 0.0625(4) Uani 0.50 1 d P . .
P1 P 0.36638(9) 0.32870(9) 0.20527(8) 0.0369(4) Uani 1 1 d . . .
P2 P 0.47100(9) 0.41541(10) 0.38124(10) 0.0430(4) Uani 1 1 d . . .
N1 N 0.4063(3) 0.4421(3) 0.1421(3) 0.0460(14) Uani 1 1 d . . .
N2 N 0.5597(3) 0.3466(3) 0.3000(3) 0.0476(14) Uani 1 1 d . . .
C1 C 0.4021(5) 0.5136(4) 0.1449(5) 0.063(2) Uani 1 1 d . . .
H1A H 0.3875 0.5266 0.1923 0.075 Uiso 1 1 calc R . .
H1B H 0.3707 0.5282 0.1101 0.075 Uiso 1 1 calc R . .
C2 C 0.4663(6) 0.5452(4) 0.1292(5) 0.070(3) Uani 1 1 d . . .
H2A H 0.4805 0.5344 0.0810 0.084 Uiso 1 1 calc R . .
H2B H 0.4624 0.5916 0.1327 0.084 Uiso 1 1 calc R . .
C3 C 0.5736(7) 0.5480(6) 0.1732(9) 0.102(4) Uani 1 1 d . . .
H3A H 0.5728 0.5942 0.1796 0.122 Uiso 1 1 calc R . .
H3B H 0.5905 0.5388 0.1257 0.122 Uiso 1 1 calc R . .
C4 C 0.6140(7) 0.5190(7) 0.2272(10) 0.109(5) Uani 1 1 d . . .
H4A H 0.6578 0.5342 0.2222 0.130 Uiso 1 1 calc R . .
H4B H 0.5988 0.5301 0.2750 0.130 Uiso 1 1 calc R . .
C5 C 0.6547(5) 0.4120(7) 0.2617(7) 0.083(3) Uani 1 1 d . . .
H5A H 0.6892 0.4386 0.2801 0.100 Uiso 1 1 calc R . .
H5B H 0.6735 0.3780 0.2328 0.100 Uiso 1 1 calc R . .
C6 C 0.6183(4) 0.3834(5) 0.3228(5) 0.062(2) Uani 1 1 d . . .
H6A H 0.6053 0.4175 0.3552 0.075 Uiso 1 1 calc R . .
H6B H 0.6466 0.3548 0.3493 0.075 Uiso 1 1 calc R . .
C7 C 0.5744(4) 0.2800(4) 0.2755(4) 0.0522(18) Uani 1 1 d . . .
H7A H 0.5345 0.2560 0.2722 0.063 Uiso 1 1 calc R . .
H7B H 0.6011 0.2592 0.3114 0.063 Uiso 1 1 calc R . .
C8 C 0.6083(5) 0.2769(5) 0.2037(5) 0.062(2) Uani 1 1 d . . .
H8A H 0.6533 0.2880 0.2092 0.075 Uiso 1 1 calc R . .
H8B H 0.6055 0.2340 0.1837 0.075 Uiso 1 1 calc R . .
C9 C 0.5916(5) 0.3161(6) 0.0836(5) 0.071(3) Uani 1 1 d . . .
H9A H 0.5651 0.2829 0.0621 0.085 Uiso 1 1 calc R . .
H9B H 0.6363 0.3041 0.0776 0.085 Uiso 1 1 calc R . .
C10 C 0.5793(6) 0.3780(6) 0.0481(6) 0.079(3) Uani 1 1 d . . .
H10A H 0.6145 0.4070 0.0586 0.095 Uiso 1 1 calc R . .
H10B H 0.5781 0.3714 -0.0035 0.095 Uiso 1 1 calc R . .
C11 C 0.4625(5) 0.3763(5) 0.0469(4) 0.064(2) Uani 1 1 d . . .
H11A H 0.4578 0.3351 0.0706 0.077 Uiso 1 1 calc R . .
H11B H 0.4639 0.3693 -0.0046 0.077 Uiso 1 1 calc R . .
C12 C 0.4069(5) 0.4197(4) 0.0661(4) 0.054(2) Uani 1 1 d . . .
H12A H 0.4080 0.4570 0.0348 0.065 Uiso 1 1 calc R . .
H12B H 0.3671 0.3970 0.0565 0.065 Uiso 1 1 calc R . .
C13 C 0.3535(4) 0.4134(3) 0.1843(4) 0.0442(16) Uani 1 1 d . . .
H13A H 0.3137 0.4177 0.1575 0.053 Uiso 1 1 calc R . .
H13B H 0.3487 0.4371 0.2289 0.053 Uiso 1 1 calc R . .
C14 C 0.5139(4) 0.3421(4) 0.3614(4) 0.0474(16) Uani 1 1 d . . .
H14A H 0.5375 0.3291 0.4040 0.057 Uiso 1 1 calc R . .
H14B H 0.4828 0.3086 0.3509 0.057 Uiso 1 1 calc R . .
O1 O 0.5100(4) 0.5228(3) 0.1795(4) 0.0732(18) Uani 1 1 d . . .
O2 O 0.6116(3) 0.4510(4) 0.2170(4) 0.0719(18) Uani 1 1 d . . .
O3 O 0.5770(3) 0.3220(3) 0.1575(3) 0.0629(15) Uani 1 1 d . . .
O4 O 0.5197(3) 0.4076(3) 0.0705(3) 0.0607(15) Uani 1 1 d . . .
O11 O 0.4382(2) 0.3180(2) 0.2070(2) 0.0420(11) Uani 1 1 d . . .
O12 O 0.3336(2) 0.3159(2) 0.2781(2) 0.0399(10) Uani 1 1 d . . .
O13 O 0.3326(2) 0.2879(2) 0.1480(3) 0.0420(11) Uani 1 1 d . . .
O21 O 0.4107(3) 0.3945(3) 0.4208(3) 0.0473(12) Uani 1 1 d . . .
O22 O 0.4584(3) 0.4475(3) 0.3093(3) 0.0501(12) Uani 1 1 d . . .
O23 O 0.5120(3) 0.4576(3) 0.4302(3) 0.0504(12) Uani 1 1 d . . .
O1W O 0.3843(3) 0.2287(4) 0.0001(3) 0.0716(18) Uani 1 1 d . . .
O2W O 0.4659(3) 0.2078(3) 0.1429(4) 0.0662(17) Uani 1 1 d . . .
O3W O 0.2623(3) 0.1682(3) 0.0626(3) 0.0596(15) Uani 1 1 d . . .
O4W O 0.4199(7) 0.4159(7) 0.5659(8) 0.146(4) Uiso 1 1 d . . .
O5W O 0.5320(8) 0.4277(8) 0.6753(9) 0.084(5) Uiso 0.474(15) 1 d P . .
O6W O 0.6121(9) 0.4096(10) 0.5164(10) 0.092(6) Uiso 0.474(15) 1 d P . .
O5W' O 0.6135(5) 0.4487(6) 0.6599(6) 0.057(3) Uiso 0.526(15) 1 d P . .
O6W' O 0.6304(10) 0.4541(10) 0.5465(11) 0.109(6) Uiso 0.526(15) 1 d P . .
O7W O 0.5290(12) 0.3163(12) 0.5557(13) 0.240(9) Uiso 1 1 d . . .
O8W O 0.6657(9) 0.1116(10) 0.2377(10) 0.197(7) Uiso 1 1 d . . .
O9W O 0.7360(7) 0.1831(8) 0.1349(8) 0.158(5) Uiso 1 1 d . . .
O10W O 0.3453(13) 0.3537(11) 0.6708(14) 0.248(10) Uiso 1 1 d . . .
O11W O 0.6866(15) 0.1638(14) 0.3759(14) 0.287(13) Uiso 1 1 d . . .
O12W O 0.2288(16) 0.3980(15) 0.7036(16) 0.303(13) Uiso 1 1 d . . .
O13W O 0.653(2) 0.291(2) 0.506(2) 0.40(2) Uiso 1 1 d . . .
O14W O 0.195(2) 0.494(2) 0.785(2) 0.39(2) Uiso 1 1 d . . .
O14 O 0.5110(18) 0.2172(16) 0.5478(16) 0.319(14) Uiso 1 1 d . . .
C41 C 0.4387(19) 0.2328(18) 0.5378(19) 0.232(13) Uiso 1 1 d . . .
N3 N 0.7590(12) 0.0289(12) 0.4243(14) 0.203(9) Uiso 1 1 d D . .
O31 O 0.7188(11) 0.0135(12) 0.3810(13) 0.254(11) Uiso 1 1 d D . .
O32 O 0.7639(12) 0.0878(10) 0.4395(13) 0.257(10) Uiso 1 1 d D . .
O33 O 0.8033(8) -0.0032(7) 0.4350(8) 0.157(5) Uiso 1 1 d D . .
N4 N 0.3342(16) 0.2038(14) 0.6022(17) 0.146(11) Uiso 0.50 1 d PD . .
O41 O 0.343(2) 0.200(2) 0.6676(17) 0.26(2) Uiso 0.50 1 d PD . .
O42 O 0.291(2) 0.2393(19) 0.587(3) 0.31(3) Uiso 0.50 1 d PD . .
O43 O 0.3292(10) 0.1546(10) 0.5725(10) 0.104(5) Uiso 0.50 1 d PD . .

loop_
_atom_site_aniso_label
_atom_site_aniso_U_11
_atom_site_aniso_U_22
_atom_site_aniso_U_33
_atom_site_aniso_U_23
_atom_site_aniso_U_13
_atom_site_aniso_U_12
Cd1 0.0425(3) 0.0448(3) 0.0358(3) -0.00292(19) 0.00315(19) 0.0028(2)
Cd2 0.0370(3) 0.0370(3) 0.0328(4) 0.000 0.000 0.000
Cd3 0.0458(3) 0.0471(3) 0.0426(3) -0.0008(2) 0.0016(2) -0.0068(2)
Cd4 0.0920(10) 0.0494(7) 0.0461(6) -0.0077(5) -0.0168(6) 0.0027(6)
P1 0.0377(9) 0.0396(9) 0.0334(8) 0.0009(6) -0.0012(6) -0.0015(7)
P2 0.0435(10) 0.0453(10) 0.0402(9) -0.0047(7) -0.0050(7) -0.0003(8)
N1 0.065(4) 0.039(3) 0.034(3) 0.003(2) -0.002(3) -0.007(3)
N2 0.036(3) 0.058(4) 0.049(3) -0.009(3) -0.002(2) 0.000(3)
C1 0.082(6) 0.047(4) 0.060(5) 0.001(4) 0.000(4) -0.001(4)
C2 0.099(8) 0.046(5) 0.064(5) 0.012(4) 0.000(5) -0.015(5)
C3 0.099(9) 0.072(7) 0.134(12) 0.022(7) -0.026(8) -0.040(7)
C4 0.088(9) 0.091(9) 0.147(13) 0.000(9) -0.021(9) -0.044(8)
C5 0.051(5) 0.108(9) 0.092(8) -0.020(7) -0.003(5) -0.013(6)
C6 0.050(5) 0.075(6) 0.061(5) -0.012(4) -0.009(4) -0.002(4)
C7 0.048(4) 0.061(5) 0.048(4) -0.011(3) -0.008(3) 0.012(4)
C8 0.052(5) 0.076(6) 0.059(5) -0.015(4) -0.001(4) 0.013(5)
C9 0.051(5) 0.107(8) 0.054(5) -0.006(5) 0.007(4) 0.010(5)
C10 0.075(7) 0.096(8) 0.065(6) -0.001(5) 0.026(5) 0.003(6)
C11 0.089(7) 0.061(5) 0.042(4) 0.003(4) 0.008(4) -0.012(5)
C12 0.081(6) 0.049(4) 0.033(3) 0.004(3) -0.005(3) 0.002(4)
C13 0.051(4) 0.040(4) 0.042(3) 0.001(3) -0.004(3) 0.008(3)
C14 0.047(4) 0.050(4) 0.045(4) -0.003(3) -0.007(3) 0.004(3)
O1 0.087(5) 0.055(4) 0.078(4) 0.011(3) -0.004(4) -0.026(3)
O2 0.065(4) 0.078(5) 0.073(4) -0.003(3) -0.005(3) -0.024(4)
O3 0.060(4) 0.077(4) 0.051(3) -0.009(3) 0.009(3) 0.011(3)
O4 0.067(4) 0.066(4) 0.049(3) -0.003(3) 0.009(3) -0.010(3)
O11 0.043(3) 0.045(3) 0.039(2) 0.0041(19) 0.0023(19) -0.003(2)
O12 0.040(2) 0.043(3) 0.037(2) -0.0026(19) 0.0027(19) -0.003(2)
O13 0.041(3) 0.047(3) 0.038(2) -0.005(2) -0.0060(19) 0.003(2)
O21 0.044(3) 0.055(3) 0.043(3) -0.008(2) -0.003(2) -0.007(2)
O22 0.059(3) 0.050(3) 0.042(3) -0.001(2) -0.003(2) 0.010(3)
O23 0.045(3) 0.058(3) 0.049(3) -0.007(2) -0.006(2) -0.006(2)
O1W 0.077(4) 0.089(5) 0.048(3) 0.012(3) 0.012(3) 0.005(4)
O2W 0.043(3) 0.075(4) 0.081(4) -0.032(3) -0.002(3) 0.003(3)
O3W 0.048(3) 0.081(4) 0.049(3) -0.022(3) -0.001(2) 0.003(3)

loop_
_atom_type_symbol
_atom_type_description
_atom_type_scat_dispersion_real
_atom_type_scat_dispersion_imag
_atom_type_scat_source
C C 0.0033 0.0016 'International Tables Vol C Tables 4.2.6.8 and 6.1.1.4'
H H 0.0000 0.0000 'International Tables Vol C Tables 4.2.6.8 and 6.1.1.4'
N N 0.0061 0.0033 'International Tables Vol C Tables 4.2.6.8 and 6.1.1.4'
O O 0.0106 0.0060 'International Tables Vol C Tables 4.2.6.8 and 6.1.1.4'
P P 0.1023 0.0942 'International Tables Vol C Tables 4.2.6.8 and 6.1.1.4'
Cd Cd -0.8075 1.2024 'International Tables Vol C Tables 4.2.6.8 and 6.1.1.4'

loop_
_geom_angle_atom_site_label_1
_geom_angle_atom_site_label_2
_geom_angle_atom_site_label_3
_geom_angle
_geom_angle_site_symmetry_1
_geom_angle_site_symmetry_3
_geom_angle_publ_flag
O21 Cd1 O12 102.90(18) 7_566 7_566 ?
O21 Cd1 O3W 91.4(2) 7_566 . ?
O12 Cd1 O3W 87.70(19) 7_566 . ?
O21 Cd1 O2W 87.5(2) 7_566 . ?
O12 Cd1 O2W 102.2(2) 7_566 . ?
O3W Cd1 O2W 170.1(2) . . ?
O21 Cd1 O13 176.84(19) 7_566 . ?
O12 Cd1 O13 78.36(17) 7_566 . ?
O3W Cd1 O13 91.5(2) . . ?
O2W Cd1 O13 89.35(19) . . ?
O21 Cd1 O1W 92.0(2) 7_566 . ?
O12 Cd1 O1W 162.7(2) 7_566 . ?
O3W Cd1 O1W 83.1(2) . . ?
O2W Cd1 O1W 87.0(3) . . ?
O13 Cd1 O1W 87.3(2) . . ?
O12 Cd2 O12 93.02(5) 7_566 . ?
O12 Cd2 O12 93.02(5) 7_566 2 ?
O12 Cd2 O12 153.5(2) . 2 ?
O12 Cd2 O12 153.5(2) 7_566 8_656 ?
O12 Cd2 O12 93.02(5) . 8_656 ?
O12 Cd2 O12 93.02(5) 2 8_656 ?
O12 Cd2 P1 29.43(12) 7_566 7_566 ?
O12 Cd2 P1 90.32(13) . 7_566 ?
O12 Cd2 P1 82.47(13) 2 7_566 ?
O12 Cd2 P1 175.18(13) 8_656 7_566 ?
O12 Cd2 P1 82.47(13) 7_566 . ?
O12 Cd2 P1 29.43(12) . . ?
O12 Cd2 P1 175.18(13) 2 . ?
O12 Cd2 P1 90.32(13) 8_656 . ?
P1 Cd2 P1 94.288(16) 7_566 . ?
O12 Cd2 P1 90.32(13) 7_566 2 ?
O12 Cd2 P1 175.18(13) . 2 ?
O12 Cd2 P1 29.43(12) 2 2 ?
O12 Cd2 P1 82.46(13) 8_656 2 ?
P1 Cd2 P1 94.288(16) 7_566 2 ?
P1 Cd2 P1 148.26(6) . 2 ?
O12 Cd2 P1 175.18(13) 7_566 8_656 ?
O12 Cd2 P1 82.47(13) . 8_656 ?
O12 Cd2 P1 90.32(13) 2 8_656 ?
O12 Cd2 P1 29.43(12) 8_656 8_656 ?
P1 Cd2 P1 148.26(6) 7_566 8_656 ?
P1 Cd2 P1 94.288(16) . 8_656 ?
P1 Cd2 P1 94.288(16) 2 8_656 ?
O11 Cd3 O22 92.13(19) . . ?
O11 Cd3 O2 149.0(2) . . ?
O22 Cd3 O2 99.9(2) . . ?
O11 Cd3 N2 82.3(2) . . ?
O22 Cd3 N2 77.8(2) . . ?
O2 Cd3 N2 72.7(2) . . ?
O11 Cd3 O1 144.2(2) . . ?
O22 Cd3 O1 79.8(2) . . ?
O2 Cd3 O1 66.5(3) . . ?
N2 Cd3 O1 128.6(2) . . ?
O11 Cd3 N1 75.30(19) . . ?
O22 Cd3 N1 86.8(2) . . ?
O2 Cd3 N1 133.4(2) . . ?
N2 Cd3 N1 152.2(2) . . ?
O1 Cd3 N1 69.5(2) . . ?
O11 Cd3 O3 78.4(2) . . ?
O22 Cd3 O3 144.5(2) . . ?
O2 Cd3 O3 75.2(2) . . ?
N2 Cd3 O3 67.1(2) . . ?
O1 Cd3 O3 126.5(2) . . ?
N1 Cd3 O3 122.5(2) . . ?
O11 Cd3 O4 95.10(18) . . ?
O22 Cd3 O4 150.8(2) . . ?
O2 Cd3 O4 88.2(2) . . ?
N2 Cd3 O4 131.2(2) . . ?
O1 Cd3 O4 77.8(2) . . ?
N1 Cd3 O4 67.9(2) . . ?
O3 Cd3 O4 64.7(2) . . ?
O4W Cd4 O6W 146.2(7) . . ?
O4W Cd4 O23 87.4(4) . 5_666 ?
O6W Cd4 O23 124.4(5) . 5_666 ?
O4W Cd4 O5W 90.2(6) . . ?
O6W Cd4 O5W 99.4(7) . . ?
O23 Cd4 O5W 91.2(5) 5_666 . ?
O4W Cd4 O23 95.2(4) . . ?
O6W Cd4 O23 76.5(5) . . ?
O23 Cd4 O23 88.1(2) 5_666 . ?
O5W Cd4 O23 174.5(5) . . ?
O4W Cd4 O6W' 172.6(6) . . ?
O6W Cd4 O6W' 28.7(6) . . ?
O23 Cd4 O6W' 99.4(5) 5_666 . ?
O5W Cd4 O6W' 86.7(7) . . ?
O23 Cd4 O6W' 88.0(5) . . ?
O4W Cd4 O7W 81.3(7) . . ?
O6W Cd4 O7W 68.1(7) . . ?
O23 Cd4 O7W 166.9(6) 5_666 . ?
O5W Cd4 O7W 82.2(7) . . ?
O23 Cd4 O7W 99.5(6) . . ?
O6W' Cd4 O7W 91.6(7) . . ?
O4W Cd4 Cd4 92.0(4) . 5_666 ?
O6W Cd4 Cd4 102.6(5) . 5_666 ?
O23 Cd4 Cd4 45.42(14) 5_666 5_666 ?
O5W Cd4 Cd4 136.4(4) . 5_666 ?
O23 Cd4 Cd4 42.66(14) . 5_666 ?
O6W' Cd4 Cd4 94.9(5) . 5_666 ?
O7W Cd4 Cd4 141.1(5) . 5_666 ?
O11 P1 O13 112.7(3) . . ?
O11 P1 O12 113.2(3) . . ?
O13 P1 O12 108.1(3) . . ?
O11 P1 C13 107.0(3) . . ?
O13 P1 C13 108.7(3) . . ?
O12 P1 C13 106.8(3) . . ?
O11 P1 Cd2 134.6(2) . . ?
O13 P1 Cd2 61.7(2) . . ?
O12 P1 Cd2 46.58(18) . . ?
C13 P1 Cd2 117.5(3) . . ?
O22 P2 O21 114.2(3) . . ?
O22 P2 O23 111.6(3) . . ?
O21 P2 O23 109.8(3) . . ?
O22 P2 C14 106.1(3) . . ?
O21 P2 C14 105.4(4) . . ?
O23 P2 C14 109.4(3) . . ?
C13 N1 C12 112.6(6) . . ?
C13 N1 C1 109.9(6) . . ?
C12 N1 C1 110.2(6) . . ?
C13 N1 Cd3 103.9(4) . . ?
C12 N1 Cd3 110.8(5) . . ?
C1 N1 Cd3 109.2(5) . . ?
C14 N2 C7 107.9(6) . . ?
C14 N2 C6 109.6(6) . . ?
C7 N2 C6 113.2(7) . . ?
C14 N2 Cd3 106.3(4) . . ?
C7 N2 Cd3 110.7(4) . . ?
C6 N2 Cd3 108.8(5) . . ?
N1 C1 C2 112.0(8) . . ?
O1 C2 C1 107.6(7) . . ?
O1 C3 C4 109.3(11) . . ?
O2 C4 C3 107.5(11) . . ?
O2 C5 C6 109.9(8) . . ?
C5 C6 N2 113.7(8) . . ?
N2 C7 C8 113.9(8) . . ?
O3 C8 C7 106.8(7) . . ?
O3 C9 C10 108.8(9) . . ?
O4 C10 C9 113.2(8) . . ?
O4 C11 C12 107.1(7) . . ?
N1 C12 C11 114.6(7) . . ?
N1 C13 P1 113.2(5) . . ?
N2 C14 P2 114.8(6) . . ?
C2 O1 C3 115.4(8) . . ?
C2 O1 Cd3 115.7(5) . . ?
C3 O1 Cd3 114.7(7) . . ?
C4 O2 C5 116.8(9) . . ?
C4 O2 Cd3 115.0(7) . . ?
C5 O2 Cd3 113.6(6) . . ?
C9 O3 C8 115.4(7) . . ?
C9 O3 Cd3 123.0(6) . . ?
C8 O3 Cd3 121.6(5) . . ?
C11 O4 C10 115.6(8) . . ?
C11 O4 Cd3 101.5(4) . . ?
C10 O4 Cd3 112.8(6) . . ?
P1 O11 Cd3 118.4(3) . . ?
P1 O12 Cd2 104.0(2) . . ?
P1 O12 Cd1 142.2(3) . 8_656 ?
Cd2 O12 Cd1 108.84(19) . 8_656 ?
P1 O13 Cd1 126.2(3) . . ?
P2 O21 Cd1 134.7(3) . 8_656 ?
P2 O22 Cd3 119.9(3) . . ?
P2 O23 Cd4 118.2(3) . 5_666 ?
P2 O23 Cd4 121.7(3) . . ?
Cd4 O23 Cd4 91.9(2) 5_666 . ?
O5W' O5W Cd4 86.7(8) . . ?
O6W' O6W Cd4 84.6(15) . . ?
O6W O6W' Cd4 66.7(14) . . ?
O33 N3 O31 121(2) . . ?
O33 N3 O32 117(2) . . ?
O31 N3 O32 118(2) . . ?
O43 N4 O42 111(3) . . ?
O43 N4 O41 115(3) . . ?
O42 N4 O41 113(3) . . ?
N4 O42 O42 152(6) . 2 ?

loop_
_geom_bond_atom_site_label_1
_geom_bond_atom_site_label_2
_geom_bond_distance
_geom_bond_site_symmetry_2
_geom_bond_publ_flag
Cd1 O21 2.206(5) 7_566 ?
Cd1 O12 2.277(5) 7_566 ?
Cd1 O3W 2.290(6) . ?
Cd1 O2W 2.295(6) . ?
Cd1 O13 2.310(5) . ?
Cd1 O1W 2.326(6) . ?
Cd2 O12 2.276(5) 7_566 ?
Cd2 O12 2.276(5) . ?
Cd2 O12 2.276(5) 2 ?
Cd2 O12 2.276(5) 8_656 ?
Cd2 O13 2.678(5) 7_566 ?
Cd2 O13 2.678(5) . ?
Cd2 O13 2.678(5) 2 ?
Cd2 O13 2.678(5) 8_656 ?
Cd2 P1 3.0402(18) 7_566 ?
Cd2 P1 3.0402(18) . ?
Cd2 P1 3.0402(18) 2 ?
Cd2 P1 3.0402(18) 8_656 ?
Cd3 O11 2.307(5) . ?
Cd3 O22 2.312(5) . ?
Cd3 O2 2.416(7) . ?
Cd3 N2 2.435(7) . ?
Cd3 O1 2.470(6) . ?
Cd3 N1 2.480(7) . ?
Cd3 O3 2.484(6) . ?
Cd3 O4 2.536(6) . ?
Cd4 O4W 2.099(14) . ?
Cd4 O6W 2.193(19) . ?
Cd4 O23 2.229(6) 5_666 ?
Cd4 O5W 2.279(17) . ?
Cd4 O23 2.342(5) . ?
Cd4 O6W' 2.38(2) . ?
Cd4 O7W 2.59(2) . ?
Cd4 Cd4 3.287(3) 5_666 ?
P1 O11 1.512(5) . ?
P1 O13 1.534(5) . ?
P1 O12 1.539(5) . ?
P1 C13 1.825(7) . ?
P2 O22 1.517(5) . ?
P2 O21 1.518(6) . ?
P2 O23 1.526(5) . ?
P2 C14 1.806(8) . ?
N1 C13 1.477(10) . ?
N1 C12 1.488(9) . ?
N1 C1 1.492(11) . ?
N2 C14 1.490(10) . ?
N2 C7 1.491(11) . ?
N2 C6 1.501(11) . ?
C1 C2 1.518(15) . ?
C2 O1 1.386(13) . ?
C3 O1 1.427(15) . ?
C3 C4 1.44(2) . ?
C4 O2 1.430(15) . ?
C5 O2 1.468(15) . ?
C5 C6 1.489(15) . ?
C7 C8 1.511(12) . ?
C8 O3 1.429(11) . ?
C9 O3 1.413(11) . ?
C9 C10 1.469(16) . ?
C10 O4 1.447(12) . ?
C11 O4 1.427(12) . ?
C11 C12 1.510(14) . ?
O12 Cd1 2.277(5) 8_656 ?
O21 Cd1 2.206(5) 8_656 ?
O23 Cd4 2.229(6) 5_666 ?
O5W O5W' 1.78(2) . ?
O6W O6W' 1.15(2) . ?
O14 C41 1.55(4) . ?
N3 O33 1.157(19) . ?
N3 O31 1.20(2) . ?
N3 O32 1.26(2) . ?
N4 O43 1.17(2) . ?
N4 O42 1.20(3) . ?
N4 O41 1.23(2) . ?
O42 O42 1.75(9) 2 ?
